data_7230230
loop_
_publ_author_name
'An, Yan-Yan'
'Lu, Li-Ping'
'Feng, Si-Si'
'Zhu, Miao-Li'

_publ_section_title
;
 Efficient pure white light emission based on a three-component
 La:Eu,Tb-doped luminescent lanthanide metal--organic framework
;
_journal_issue 14
_journal_name_full CrystEngComm
_journal_page_first 2043
_journal_paper_doi 10.1039/C8CE00008E
_journal_volume 20
_journal_year 2018
_chemical_formula_moiety '[Tb(C16H9O7)(C3H7ON)(CHOOH)]??H2O'
_chemical_formula_sum 'C20 H20 N O11 Tb'
_chemical_formula_weight 609.29
_space_group_crystal_system monoclinic
_space_group_IT_number 15
_space_group_name_Hall '-C 2yc'
_space_group_name_H-M_alt 'C 1 2/c 1'
_symmetry_space_group_name_Hall '-C 2yc'
_symmetry_space_group_name_H-M 'C 1 2/c 1'
_atom_sites_solution_hydrogens geom
_audit_creation_method SHELXL-2016/6
_audit_update_record
;
2018-02-11 deposited with the CCDC.
2018-03-02 downloaded from the CCDC.
;
_cell_angle_alpha 90
_cell_angle_beta 100.77(3)
_cell_angle_gamma 90
_cell_formula_units_Z 8
_cell_length_a 28.214(6)
_cell_length_b 14.429(3)
_cell_length_c 13.411(3)
_cell_measurement_reflns_used 27014
_cell_measurement_temperature 100(2)
_cell_measurement_theta_max 30.95
_cell_measurement_theta_min 1.58
_cell_volume 5363(2)
_computing_structure_refinement 'SHELXL-2016/6 (Sheldrick, 2016)'
_diffrn_ambient_temperature 100(2)
_diffrn_measured_fraction_theta_full 0.948
_diffrn_measured_fraction_theta_max 0.946
_diffrn_measurement_device_type 'Bruker APEX-II CCD'
_diffrn_radiation_type MoK\a
_diffrn_radiation_wavelength 0.710
_diffrn_reflns_av_R_equivalents 0
_diffrn_reflns_av_unetI/netI 0.0215
_diffrn_reflns_Laue_measured_fraction_full 0.948
_diffrn_reflns_Laue_measured_fraction_max 0.946
_diffrn_reflns_number 5268
_diffrn_reflns_point_group_measured_fraction_full 0.948
_diffrn_reflns_point_group_measured_fraction_max 0.946
_diffrn_reflns_theta_full 25.214
_diffrn_reflns_theta_max 26.498
_diffrn_reflns_theta_min 2.615
_exptl_absorpt_coefficient_mu 2.660
_exptl_crystal_colour colourless
_exptl_crystal_density_diffrn 1.509
_exptl_crystal_description block
_exptl_crystal_F_000 2400
_exptl_crystal_size_max 0.150
_exptl_crystal_size_mid 0.100
_exptl_crystal_size_min 0.100
_refine_diff_density_max 2.458
_refine_diff_density_min -3.774
_refine_diff_density_rms 0.235
_refine_ls_extinction_coef 0.0195(10)
_refine_ls_extinction_expression Fc^*^=kFc[1+0.001xFc^2^\l^3^/sin(2\q)]^-1/4^
_refine_ls_extinction_method 'SHELXL-2016/6 (Sheldrick 2016)'
_refine_ls_goodness_of_fit_ref 1.058
_refine_ls_hydrogen_treatment constr
_refine_ls_matrix_type full
_refine_ls_number_parameters 320
_refine_ls_number_reflns 5268
_refine_ls_number_restraints 96
_refine_ls_restrained_S_all 1.077
_refine_ls_R_factor_all 0.0724
_refine_ls_R_factor_gt 0.0718
_refine_ls_shift/su_max 0.002
_refine_ls_shift/su_mean 0.000
_refine_ls_structure_factor_coef Fsqd
_refine_ls_weighting_details 'w=1/[\s^2^(Fo^2^)+(0.1892P)^2^+18.2264P] where P=(Fo^2^+2Fc^2^)/3'
_refine_ls_weighting_scheme calc
_refine_ls_wR_factor_gt 0.2235
_refine_ls_wR_factor_ref 0.2259
_reflns_Friedel_coverage 0.000
_reflns_number_gt 5109
_reflns_number_total 5268
_reflns_threshold_expression 'I > 2\s(I)'
_cod_data_source_file c8ce00008e2.cif
_cod_data_source_block 6-B-A6-Tb-15
_cod_depositor_comments 'Adding full bibliography for 7230226--7230238.cif.'
_cod_original_cell_volume 5363.5(19)
_cod_database_code 7230230
_shelx_shelxl_version_number 2016/6
_shelx_space_group_comment
;
The symmetry employed for this shelxl refinement is uniquely defined
by the following loop, which should always be used as a source of
symmetry information in preference to the above space-group names.
They are only intended as comments.
;
_shelx_estimated_absorpt_t_min 0.691
_shelx_estimated_absorpt_t_max 0.777

loop_
_space_group_symop_operation_xyz
'x, y, z'
'-x, y, -z+1/2'
'x+1/2, y+1/2, z'
'-x+1/2, y+1/2, -z+1/2'
'-x, -y, -z'
'x, -y, z-1/2'
'-x+1/2, -y+1/2, -z'
'x+1/2, -y+1/2, z-1/2'

loop_
_atom_site_label
_atom_site_type_symbol
_atom_site_fract_x
_atom_site_fract_y
_atom_site_fract_z
_atom_site_U_iso_or_equiv
_atom_site_adp_type
_atom_site_occupancy
_atom_site_site_symmetry_order
_atom_site_calc_flag
_atom_site_refinement_flags_posn
_atom_site_refinement_flags_adp
_atom_site_refinement_flags_occupancy
_atom_site_disorder_assembly
_atom_site_disorder_group
Tb1 Tb 0.31877(2) 0.71218(2) 0.04889(2) 0.0344(3) Uani 1 1 d . . . . .
O1 O 0.26643(16) 0.6552(3) 0.1534(3) 0.0413(9) Uani 1 1 d . . . . .
O2 O 0.1943(2) 0.7254(3) 0.1164(4) 0.0416(11) Uani 1 1 d . . . . .
O3 O 0.29631(16) 0.4255(3) 0.4450(4) 0.0438(10) Uani 1 1 d . . . . .
O4 O 0.23334(15) 0.3382(3) 0.4496(3) 0.0366(9) Uani 1 1 d . . . . .
O5 O 0.07761(19) 0.6490(3) 0.3544(5) 0.0573(13) Uani 1 1 d . U . . .
O6 O -0.10581(16) 0.8226(3) 0.4937(4) 0.0441(10) Uani 1 1 d . . . . .
O7 O -0.11492(17) 0.6767(3) 0.5367(4) 0.0473(11) Uani 1 1 d . . . . .
C1 C 0.2057(2) 0.6063(4) 0.2406(5) 0.0374(11) Uani 1 1 d . . . . .
C2 C 0.2367(2) 0.5431(4) 0.2975(5) 0.0395(12) Uani 1 1 d . . . . .
H2 H 0.269687 0.540819 0.291247 0.047 Uiso 1 1 calc R U . . .
C3 C 0.2194(2) 0.4829(4) 0.3637(4) 0.0373(11) Uani 1 1 d . . . . .
C4 C 0.1709(2) 0.4872(4) 0.3750(5) 0.0386(12) Uani 1 1 d . . . . .
H4 H 0.159144 0.445530 0.419497 0.046 Uiso 1 1 calc R U . . .
C5 C 0.1406(2) 0.5518(4) 0.3215(5) 0.0399(13) Uani 1 1 d . . . . .
C6 C 0.1574(2) 0.6107(4) 0.2525(4) 0.0389(12) Uani 1 1 d . . . . .
H6 H 0.136025 0.653620 0.213687 0.047 Uiso 1 1 calc R U . . .
C7 C 0.2237(2) 0.6678(4) 0.1641(4) 0.0371(11) Uani 1 1 d . . . . .
C8 C 0.2522(2) 0.4115(4) 0.4222(5) 0.0390(12) Uani 1 1 d . . . . .
C9 C 0.0884(2) 0.5548(4) 0.3336(5) 0.0433(13) Uani 1 1 d . . . . .
H9A H 0.067175 0.533237 0.270666 0.052 Uiso 1 1 calc R U . . .
H9B H 0.083448 0.514145 0.390249 0.052 Uiso 1 1 calc R U . . .
C10 C 0.0350(3) 0.6647(5) 0.3861(6) 0.0495(16) Uani 1 1 d . U . . .
C11 C 0.0249(3) 0.7577(7) 0.4010(10) 0.071(3) Uani 1 1 d . U . . .
H11 H 0.045714 0.804904 0.384828 0.085 Uiso 1 1 calc R U . . .
C12 C -0.0161(4) 0.7807(5) 0.4399(9) 0.065(2) Uani 1 1 d . U . . .
H12 H -0.022210 0.843865 0.452927 0.078 Uiso 1 1 calc R U . . .
C13 C -0.0482(3) 0.7130(4) 0.4601(6) 0.0440(16) Uani 1 1 d . . . . .
C14 C -0.0379(2) 0.6220(4) 0.4410(5) 0.0426(13) Uani 1 1 d . . . . .
H14 H -0.059925 0.575128 0.452480 0.051 Uiso 1 1 calc R U . . .
C15 C 0.0032(2) 0.5962(4) 0.4058(5) 0.0451(13) Uani 1 1 d . . . . .
H15 H 0.009664 0.532719 0.395222 0.054 Uiso 1 1 calc R U . . .
C16 C -0.0919(2) 0.7388(5) 0.5002(5) 0.0402(12) Uani 1 1 d . . . . .
O8 O 0.3453(3) 0.7782(4) 0.2148(6) 0.0608(17) Uani 0.5 1 d . U P A 1
C17 C 0.3355(4) 0.7505(9) 0.2964(8) 0.081(3) Uani 0.5 1 d . U P A 1
H17 H 0.324375 0.688432 0.297858 0.097 Uiso 0.5 1 calc R U P A 1
N1 N 0.3391(5) 0.7985(9) 0.3811(10) 0.118(4) Uani 0.5 1 d . U P A 1
C18 C 0.3575(7) 0.8929(10) 0.3910(10) 0.062(4) Uani 0.5 1 d . U P A 1
H18A H 0.392831 0.891559 0.407191 0.094 Uiso 0.5 1 calc R U P A 1
H18B H 0.345101 0.924554 0.445424 0.094 Uiso 0.5 1 calc R U P A 1
H18C H 0.346966 0.926058 0.326900 0.094 Uiso 0.5 1 calc R U P A 1
C19 C 0.3288(9) 0.760(2) 0.4817(17) 0.081(5) Uani 0.5 1 d . U P A 1
H19A H 0.299289 0.787578 0.496479 0.122 Uiso 0.5 1 calc R U P A 1
H19B H 0.355937 0.773961 0.536587 0.122 Uiso 0.5 1 calc R U P A 1
H19C H 0.324746 0.692147 0.475998 0.122 Uiso 0.5 1 calc R U P A 1
O9 O 0.3586(2) 0.5920(4) 0.1534(6) 0.0695(16) Uani 0.5 1 d . U P A 1
N2 N 0.3703(4) 0.4544(7) 0.2352(8) 0.102(3) Uani 0.5 1 d . U P A 1
C20 C 0.3491(4) 0.5116(6) 0.1585(7) 0.067(2) Uani 0.5 1 d . U P A 1
H20 H 0.325464 0.485921 0.106078 0.080 Uiso 0.5 1 calc R U P A 1
C21 C 0.3975(7) 0.4980(13) 0.3308(15) 0.073(4) Uani 0.5 1 d . U P A 1
H21A H 0.431692 0.481673 0.339464 0.109 Uiso 0.5 1 calc R U P A 1
H21B H 0.384436 0.475239 0.389102 0.109 Uiso 0.5 1 calc R U P A 1
H21C H 0.393910 0.565527 0.326344 0.109 Uiso 0.5 1 calc R U P A 1
C22 C 0.3574(7) 0.3592(8) 0.2365(9) 0.053(3) Uani 0.5 1 d . U P A 1
H22A H 0.322977 0.352102 0.208104 0.079 Uiso 0.5 1 calc R U P A 1
H22B H 0.363926 0.336421 0.306617 0.079 Uiso 0.5 1 calc R U P A 1
H22C H 0.376376 0.323403 0.195834 0.079 Uiso 0.5 1 calc R U P A 1
O8A O 0.3453(3) 0.7782(4) 0.2148(6) 0.0608(17) Uani 0.5 1 d . . P A 2
C17A C 0.3355(4) 0.7505(9) 0.2964(8) 0.081(3) Uani 0.5 1 d . U P A 2
H17A H 0.324375 0.688432 0.297858 0.097 Uiso 0.5 1 calc R U P A 2
O10A O 0.3391(5) 0.7985(9) 0.3811(10) 0.118(4) Uani 0.5 1 d . . P A 2
O9A O 0.3586(2) 0.5920(4) 0.1534(6) 0.0695(16) Uani 0.5 1 d . . P A 2
C20A C 0.3491(4) 0.5116(6) 0.1585(7) 0.067(2) Uani 0.5 1 d . . P A 2
H20A H 0.325464 0.485921 0.106078 0.080 Uiso 0.5 1 calc R U P A 2
O11A O 0.3703(4) 0.4544(7) 0.2352(8) 0.102(3) Uani 0.5 1 d . U P A 2
O12 O 0.0475(10) 0.008(2) 0.433(2) 0.160(9) Uiso 0.5 1 d . . P . .
O13 O 1.000000 0.7462(12) 0.750000 0.109(4) Uiso 1 2 d S . P . .

loop_
_atom_site_aniso_label
_atom_site_aniso_U_11
_atom_site_aniso_U_22
_atom_site_aniso_U_33
_atom_site_aniso_U_23
_atom_site_aniso_U_13
_atom_site_aniso_U_12
Tb1 0.0409(3) 0.0278(3) 0.0415(3) 0.00156(7) 0.02614(19) -0.00164(7)
O1 0.047(2) 0.040(2) 0.044(2) 0.0039(18) 0.0295(18) -0.0004(17)
O2 0.052(3) 0.034(2) 0.047(3) 0.0069(19) 0.032(2) 0.0043(18)
O3 0.047(2) 0.031(2) 0.061(3) 0.0048(18) 0.0298(19) 0.0035(16)
O4 0.049(2) 0.0275(17) 0.040(2) 0.0029(15) 0.0265(17) 0.0021(15)
O5 0.058(3) 0.036(2) 0.093(4) 0.010(2) 0.053(3) 0.0050(19)
O6 0.046(2) 0.030(2) 0.064(3) 0.002(2) 0.031(2) 0.0041(17)
O7 0.050(2) 0.034(2) 0.068(3) 0.008(2) 0.040(2) 0.0045(18)
C1 0.048(3) 0.027(2) 0.046(3) 0.002(2) 0.032(2) -0.001(2)
C2 0.044(3) 0.035(3) 0.047(3) 0.000(2) 0.028(2) -0.001(2)
C3 0.046(3) 0.029(2) 0.046(3) 0.002(2) 0.031(2) 0.004(2)
C4 0.052(3) 0.021(2) 0.052(3) 0.004(2) 0.035(3) 0.002(2)
C5 0.043(3) 0.034(3) 0.051(3) 0.005(2) 0.030(2) 0.002(2)
C6 0.050(3) 0.031(3) 0.044(3) 0.000(2) 0.029(2) 0.004(2)
C7 0.047(3) 0.032(3) 0.040(3) 0.006(2) 0.025(2) 0.000(2)
C8 0.048(3) 0.031(3) 0.046(3) 0.001(2) 0.031(2) 0.003(2)
C9 0.045(3) 0.036(3) 0.058(3) 0.007(3) 0.034(3) 0.002(2)
C10 0.049(3) 0.038(3) 0.071(4) 0.011(3) 0.038(3) 0.008(3)
C11 0.062(4) 0.048(4) 0.118(7) 0.009(4) 0.057(4) 0.001(3)
C12 0.067(5) 0.039(4) 0.105(6) 0.008(3) 0.057(5) 0.004(3)
C13 0.047(4) 0.039(4) 0.055(4) 0.009(2) 0.033(3) 0.005(2)
C14 0.048(3) 0.035(3) 0.053(3) 0.005(2) 0.030(3) -0.006(2)
C15 0.047(3) 0.037(3) 0.059(4) 0.007(3) 0.031(3) 0.005(2)
C16 0.044(3) 0.035(3) 0.050(3) 0.003(3) 0.027(2) 0.000(2)
O8 0.073(4) 0.062(3) 0.048(3) 0.004(2) 0.013(3) -0.019(2)
C17 0.086(5) 0.088(5) 0.069(5) 0.006(4) 0.016(4) -0.023(4)
N1 0.123(7) 0.142(8) 0.090(6) 0.003(5) 0.022(6) -0.018(5)
C18 0.117(11) 0.034(6) 0.036(6) 0.003(5) 0.015(7) 0.012(7)
C19 0.090(9) 0.095(9) 0.062(8) 0.000(8) 0.025(7) -0.024(8)
O9 0.065(3) 0.069(3) 0.085(4) 0.031(3) 0.038(3) 0.019(3)
N2 0.102(5) 0.097(5) 0.117(6) 0.039(5) 0.045(5) 0.015(4)
C20 0.088(5) 0.054(4) 0.068(4) 0.002(4) 0.039(4) 0.010(4)
C21 0.073(7) 0.058(7) 0.082(8) 0.023(6) 0.000(6) -0.012(6)
C22 0.106(10) 0.034(6) 0.030(5) 0.013(4) 0.041(6) 0.022(6)
O8A 0.073(4) 0.062(3) 0.048(3) 0.004(2) 0.013(3) -0.019(2)
C17A 0.086(5) 0.088(5) 0.069(5) 0.006(4) 0.016(4) -0.023(4)
O10A 0.123(7) 0.142(8) 0.090(6) 0.003(5) 0.022(6) -0.018(5)
O9A 0.065(3) 0.069(3) 0.085(4) 0.031(3) 0.038(3) 0.019(3)
C20A 0.088(5) 0.054(4) 0.068(4) 0.002(4) 0.039(4) 0.010(4)
O11A 0.102(5) 0.097(5) 0.117(6) 0.039(5) 0.045(5) 0.015(4)

loop_
_atom_type_symbol
_atom_type_description
_atom_type_scat_dispersion_real
_atom_type_scat_dispersion_imag
_atom_type_scat_source
C C 0.0030 0.0020 'International Tables Vol C Tables 4.2.6.8 and 6.1.1.4'
H H 0.0000 0.0000 'International Tables Vol C Tables 4.2.6.8 and 6.1.1.4'
N N 0.0060 0.0030 'International Tables Vol C Tables 4.2.6.8 and 6.1.1.4'
O O 0.0110 0.0060 'International Tables Vol C Tables 4.2.6.8 and 6.1.1.4'
Tb Tb -0.1140 4.1650 'International Tables Vol C Tables 4.2.6.8 and 6.1.1.4'

loop_
_geom_angle_atom_site_label_1
_geom_angle_atom_site_label_2
_geom_angle_atom_site_label_3
_geom_angle
_geom_angle_site_symmetry_1
_geom_angle_site_symmetry_3
O4 Tb1 O2 73.92(16) 4 7_565
O4 Tb1 O1 78.62(14) 4 .
O2 Tb1 O1 133.21(18) 7_565 .
O4 Tb1 O9 142.25(19) 4 .
O2 Tb1 O9 143.8(2) 7_565 .
O1 Tb1 O9 71.07(18) . .
O4 Tb1 O9A 142.25(19) 4 .
O2 Tb1 O9A 143.8(2) 7_565 .
O1 Tb1 O9A 71.07(18) . .
O4 Tb1 O8A 76.8(2) 4 .
O2 Tb1 O8A 133.2(2) 7_565 .
O1 Tb1 O8A 73.2(2) . .
O9A Tb1 O8A 73.3(2) . .
O4 Tb1 O8 76.8(2) 4 .
O2 Tb1 O8 133.2(2) 7_565 .
O1 Tb1 O8 73.2(2) . .
O9 Tb1 O8 73.3(2) . .
O4 Tb1 O6 138.54(15) 4 8_565
O2 Tb1 O6 77.58(18) 7_565 8_565
O1 Tb1 O6 141.90(16) . 8_565
O9 Tb1 O6 71.61(19) . 8_565
O8 Tb1 O6 102.9(2) . 8_565
O4 Tb1 O3 122.72(15) 4 6_565
O2 Tb1 O3 78.21(17) 7_565 6_565
O1 Tb1 O3 86.04(15) . 6_565
O9 Tb1 O3 77.7(2) . 6_565
O8 Tb1 O3 148.46(18) . 6_565
O6 Tb1 O3 78.87(15) 8_565 6_565
O4 Tb1 O7 88.91(14) 4 8_565
O2 Tb1 O7 71.33(19) 7_565 8_565
O1 Tb1 O7 145.30(16) . 8_565
O9 Tb1 O7 103.3(2) . 8_565
O8 Tb1 O7 72.5(2) . 8_565
O6 Tb1 O7 53.32(15) 8_565 8_565
O3 Tb1 O7 127.15(15) 6_565 8_565
O4 Tb1 O4 72.63(15) 4 6_565
O2 Tb1 O4 70.25(16) 7_565 6_565
O1 Tb1 O4 65.72(14) . 6_565
O9 Tb1 O4 112.6(2) . 6_565
O8 Tb1 O4 132.4(2) . 6_565
O6 Tb1 O4 124.09(15) 8_565 6_565
O3 Tb1 O4 50.97(14) 6_565 6_565
O7 Tb1 O4 140.63(16) 8_565 6_565
O4 Tb1 C16 113.48(17) 4 8_565
O2 Tb1 C16 71.0(2) 7_565 8_565
O1 Tb1 C16 155.75(18) . 8_565
O9 Tb1 C16 88.6(2) . 8_565
O9A Tb1 C16 88.6(2) . 8_565
O8A Tb1 C16 88.7(2) . 8_565
O8 Tb1 C16 88.7(2) . 8_565
O6 Tb1 C16 26.81(19) 8_565 8_565
O3 Tb1 C16 102.74(17) 6_565 8_565
O7 Tb1 C16 26.60(18) 8_565 8_565
O4 Tb1 C16 136.84(16) 6_565 8_565
C7 O1 Tb1 137.5(4) . .
C7 O2 Tb1 134.6(4) . 7_565
C8 O3 Tb1 98.6(4) . 6_566
C8 O4 Tb1 161.4(4) . 4_545
C8 O4 Tb1 89.0(4) . 6_566
Tb1 O4 Tb1 107.37(15) 4_545 6_566
C10 O5 C9 116.7(5) . .
C16 O6 Tb1 93.4(4) . 8_466
C16 O7 Tb1 90.9(4) . 8_466
C2 C1 C6 119.4(5) . .
C2 C1 C7 120.1(5) . .
C6 C1 C7 120.4(5) . .
C1 C2 C3 120.0(5) . .
C1 C2 H2 120.0 . .
C3 C2 H2 120.0 . .
C2 C3 C4 120.3(5) . .
C2 C3 C8 120.4(5) . .
C4 C3 C8 119.3(5) . .
C5 C4 C3 119.8(5) . .
C5 C4 H4 120.1 . .
C3 C4 H4 120.1 . .
C4 C5 C6 120.1(5) . .
C4 C5 C9 119.1(5) . .
C6 C5 C9 120.7(6) . .
C5 C6 C1 120.2(5) . .
C5 C6 H6 119.9 . .
C1 C6 H6 119.9 . .
O1 C7 O2 126.4(5) . .
O1 C7 C1 116.3(5) . .
O2 C7 C1 117.3(5) . .
O3 C8 O4 121.3(6) . .
O3 C8 C3 120.5(5) . .
O4 C8 C3 118.2(5) . .
O3 C8 Tb1 56.4(3) . 6_566
O4 C8 Tb1 65.0(3) . 6_566
C3 C8 Tb1 174.5(4) . 6_566
O5 C9 C5 107.2(5) . .
O5 C9 H9A 110.3 . .
C5 C9 H9A 110.3 . .
O5 C9 H9B 110.3 . .
C5 C9 H9B 110.3 . .
H9A C9 H9B 108.5 . .
O5 C10 C15 125.3(6) . .
O5 C10 C11 114.8(6) . .
C15 C10 C11 119.9(6) . .
C10 C11 C12 119.3(8) . .
C10 C11 H11 120.4 . .
C12 C11 H11 120.4 . .
C13 C12 C11 121.4(7) . .
C13 C12 H12 119.3 . .
C11 C12 H12 119.3 . .
C14 C13 C12 117.6(6) . .
C14 C13 C16 121.7(6) . .
C12 C13 C16 120.7(6) . .
C13 C14 C15 122.6(6) . .
C13 C14 H14 118.7 . .
C15 C14 H14 118.7 . .
C14 C15 C10 119.1(6) . .
C14 C15 H15 120.5 . .
C10 C15 H15 120.5 . .
O7 C16 O6 122.1(6) . .
O7 C16 C13 119.1(6) . .
O6 C16 C13 118.8(5) . .
O7 C16 Tb1 62.5(3) . 8_466
O6 C16 Tb1 59.8(3) . 8_466
C13 C16 Tb1 172.3(5) . 8_466
C17 O8 Tb1 127.1(6) . .
O8 C17 N1 126.5(11) . .
O8 C17 H17 116.7 . .
N1 C17 H17 116.7 . .
C17 N1 C18 122.6(13) . .
C17 N1 C19 124.6(14) . .
C18 N1 C19 112.6(14) . .
N1 C18 H18A 109.5 . .
N1 C18 H18B 109.5 . .
H18A C18 H18B 109.5 . .
N1 C18 H18C 109.5 . .
H18A C18 H18C 109.5 . .
H18B C18 H18C 109.5 . .
N1 C19 H19A 109.5 . .
N1 C19 H19B 109.5 . .
H19A C19 H19B 109.5 . .
N1 C19 H19C 109.5 . .
H19A C19 H19C 109.5 . .
H19B C19 H19C 109.5 . .
C20 O9 Tb1 131.0(7) . .
C20 N2 C22 121.1(11) . .
C20 N2 C21 118.1(11) . .
C22 N2 C21 118.9(11) . .
O9 C20 N2 124.0(10) . .
O9 C20 H20 118.0 . .
N2 C20 H20 118.0 . .
N2 C21 H21A 109.5 . .
N2 C21 H21B 109.5 . .
H21A C21 H21B 109.5 . .
N2 C21 H21C 109.5 . .
H21A C21 H21C 109.5 . .
H21B C21 H21C 109.5 . .
N2 C22 H22A 109.5 . .
N2 C22 H22B 109.5 . .
H22A C22 H22B 109.5 . .
N2 C22 H22C 109.5 . .
H22A C22 H22C 109.5 . .
H22B C22 H22C 109.5 . .
C17A O8A Tb1 127.1(6) . .
O8A C17A O10A 126.5(11) . .
O8A C17A H17A 116.7 . .
O10A C17A H17A 116.7 . .
C20A O9A Tb1 131.0(7) . .
O9A C20A O11A 124.0(10) . .
O9A C20A H20A 118.0 . .
O11A C20A H20A 118.0 . .

loop_
_geom_bond_atom_site_label_1
_geom_bond_atom_site_label_2
_geom_bond_distance
_geom_bond_site_symmetry_2
Tb1 O4 2.341(4) 4
Tb1 O2 2.357(6) 7_565
Tb1 O1 2.365(4) .
Tb1 O9 2.376(6) .
Tb1 O9A 2.376(6) .
Tb1 O8A 2.408(7) .
Tb1 O8 2.408(7) .
Tb1 O6 2.432(4) 8_565
Tb1 O3 2.442(4) 6_565
Tb1 O7 2.493(4) 8_565
Tb1 O4 2.629(4) 6_565
Tb1 C16 2.808(6) 8_565
O1 C7 1.255(7) .
O2 C7 1.260(8) .
O3 C8 1.242(8) .
O4 C8 1.269(7) .
O5 C10 1.365(7) .
O5 C9 1.432(7) .
O6 C16 1.269(9) .
O7 C16 1.258(8) .
C1 C2 1.389(9) .
C1 C6 1.403(8) .
C1 C7 1.513(7) .
C2 C3 1.393(8) .
C2 H2 0.9500 .
C3 C4 1.407(8) .
C3 C8 1.503(8) .
C4 C5 1.373(9) .
C4 H4 0.9500 .
C5 C6 1.402(8) .
C5 C9 1.512(8) .
C6 H6 0.9500 .
C9 H9A 0.9900 .
C9 H9B 0.9900 .
C10 C15 1.393(9) .
C10 C11 1.395(13) .
C11 C12 1.395(12) .
C11 H11 0.9500 .
C12 C13 1.394(10) .
C12 H12 0.9500 .
C13 C14 1.379(8) .
C13 C16 1.482(9) .
C14 C15 1.382(8) .
C14 H14 0.9500 .
C15 H15 0.9500 .
O8 C17 1.244(13) .
C17 N1 1.318(17) .
C17 H17 0.9500 .
N1 C18 1.455(19) .
N1 C19 1.54(2) .
C18 H18A 0.9800 .
C18 H18B 0.9800 .
C18 H18C 0.9800 .
C19 H19A 0.9800 .
C19 H19B 0.9800 .
C19 H19C 0.9800 .
O9 C20 1.195(11) .
N2 C20 1.366(13) .
N2 C22 1.423(17) .
N2 C21 1.50(2) .
C20 H20 0.9500 .
C21 H21A 0.9800 .
C21 H21B 0.9800 .
C21 H21C 0.9800 .
C22 H22A 0.9800 .
C22 H22B 0.9800 .
C22 H22C 0.9800 .
O8A C17A 1.244(13) .
C17A O10A 1.318(17) .
C17A H17A 0.9500 .
O9A C20A 1.195(11) .
C20A O11A 1.366(13) .
C20A H20A 0.9500 .

loop_
_geom_torsion_atom_site_label_1
_geom_torsion_atom_site_label_2
_geom_torsion_atom_site_label_3
_geom_torsion_atom_site_label_4
_geom_torsion
_geom_torsion_site_symmetry_1
_geom_torsion_site_symmetry_4
C6 C1 C2 C3 1.7(9) . .
C7 C1 C2 C3 -176.3(5) . .
C1 C2 C3 C4 -1.4(9) . .
C1 C2 C3 C8 177.5(5) . .
C2 C3 C4 C5 -0.8(9) . .
C8 C3 C4 C5 -179.7(6) . .
C3 C4 C5 C6 2.7(9) . .
C3 C4 C5 C9 179.3(6) . .
C4 C5 C6 C1 -2.5(9) . .
C9 C5 C6 C1 -179.0(6) . .
C2 C1 C6 C5 0.2(9) . .
C7 C1 C6 C5 178.2(5) . .
Tb1 O1 C7 O2 -3.0(11) . .
Tb1 O1 C7 C1 175.8(4) . .
Tb1 O2 C7 O1 32.6(10) 7_565 .
Tb1 O2 C7 C1 -146.2(5) 7_565 .
C2 C1 C7 O1 2.7(9) . .
C6 C1 C7 O1 -175.3(5) . .
C2 C1 C7 O2 -178.4(6) . .
C6 C1 C7 O2 3.6(9) . .
Tb1 O3 C8 O4 -3.5(6) 6_566 .
Tb1 O3 C8 C3 174.7(4) 6_566 .
Tb1 O4 C8 O3 -149.3(9) 4_545 .
Tb1 O4 C8 O3 3.2(6) 6_566 .
Tb1 O4 C8 C3 32.4(14) 4_545 .
Tb1 O4 C8 C3 -175.0(5) 6_566 .
Tb1 O4 C8 Tb1 -152.5(12) 4_545 6_566
C2 C3 C8 O3 28.2(9) . .
C4 C3 C8 O3 -152.9(6) . .
C2 C3 C8 O4 -153.6(6) . .
C4 C3 C8 O4 25.3(8) . .
C10 O5 C9 C5 -168.5(6) . .
C4 C5 C9 O5 129.8(6) . .
C6 C5 C9 O5 -53.7(8) . .
C9 O5 C10 C15 4.3(12) . .
C9 O5 C10 C11 -177.2(8) . .
O5 C10 C11 C12 -175.7(10) . .
C15 C10 C11 C12 2.8(15) . .
C10 C11 C12 C13 -2.8(18) . .
C11 C12 C13 C14 0.5(16) . .
C11 C12 C13 C16 -179.2(10) . .
C12 C13 C14 C15 1.8(13) . .
C16 C13 C14 C15 -178.5(7) . .
C13 C14 C15 C10 -1.7(11) . .
O5 C10 C15 C14 177.7(7) . .
C11 C10 C15 C14 -0.6(12) . .
Tb1 O7 C16 O6 6.3(7) 8_466 .
Tb1 O7 C16 C13 -171.4(6) 8_466 .
Tb1 O6 C16 O7 -6.5(7) 8_466 .
Tb1 O6 C16 C13 171.3(6) 8_466 .
C14 C13 C16 O7 14.4(12) . .
C12 C13 C16 O7 -165.9(9) . .
C14 C13 C16 O6 -163.4(7) . .
C12 C13 C16 O6 16.3(12) . .
Tb1 O8 C17 N1 -160.9(11) . .
O8 C17 N1 C18 -3(2) . .
O8 C17 N1 C19 -176.9(17) . .
Tb1 O9 C20 N2 -167.3(7) . .
C22 N2 C20 O9 -179.9(10) . .
C21 N2 C20 O9 15.9(16) . .
Tb1 O8A C17A O10A -160.9(11) . .
Tb1 O9A C20A O11A -167.3(7) . .
